data_7204747
loop_
_publ_author_name
'Neeraj, S.'
'Rao, C. N. R.'
'Cheetham, Anthony K.'

_publ_section_title
;
 Open-framework zinc and cobalt phosphates synthesized by the
 tributylphosphate routeElectronic supplementary information (ESI)
 available: Tables S1?16: Atomic coordinates, equivalent isotropic
 displacement parameters and bond lengths and angles for compounds
 I?VII. See http://www.rsc.org/suppdata/jm/b3/b311529a/
;
_journal_issue 5
_journal_name_full 'Journal of Materials Chemistry'
_journal_page_first 814
_journal_paper_doi 10.1039/b311529a
_journal_volume 14
_journal_year 2004
_chemical_formula_moiety '[C5N2H14][Co(HPO4)2]'
_chemical_formula_sum 'C3 H9 Co0.5 N O4 P'
_chemical_formula_weight 183.55
_chemical_name_common 'Cobalt Phosphate'
_chemical_name_systematic
;
?
;
_space_group_IT_number 15
_symmetry_space_group_name_Hall '-C 2yc'
_symmetry_space_group_name_H-M 'C 1 2/c 1'
_atom_sites_solution_hydrogens geom
_atom_sites_solution_primary direct
_atom_sites_solution_secondary difmap
_audit_creation_method SHELXL-97
_cell_angle_alpha 90.00
_cell_angle_beta 91.514(3)
_cell_angle_gamma 90.00
_cell_formula_units_Z 8
_cell_length_a 11.939(2)
_cell_length_b 13.803(3)
_cell_length_c 7.9473(15)
_cell_measurement_temperature 293(2)
_cell_volume 1309.2(4)
_computing_structure_refinement 'SHELXL-97 (Sheldrick, 1997)'
_computing_structure_solution 'SHELXS-97 (Sheldrick, 1990)'
_diffrn_ambient_temperature 293(2)
_diffrn_measured_fraction_theta_full 0.929
_diffrn_measured_fraction_theta_max 0.929
_diffrn_radiation_monochromator graphite
_diffrn_radiation_source 'fine-focus sealed tube'
_diffrn_radiation_type MoK\a
_diffrn_radiation_wavelength 0.71073
_diffrn_reflns_av_R_equivalents 0.0370
_diffrn_reflns_av_sigmaI/netI 0.0297
_diffrn_reflns_limit_h_max 15
_diffrn_reflns_limit_h_min -15
_diffrn_reflns_limit_k_max 18
_diffrn_reflns_limit_k_min -12
_diffrn_reflns_limit_l_max 10
_diffrn_reflns_limit_l_min -10
_diffrn_reflns_number 3800
_diffrn_reflns_theta_full 28.27
_diffrn_reflns_theta_max 28.27
_diffrn_reflns_theta_min 2.26
_exptl_absorpt_coefficient_mu 1.592
_exptl_crystal_density_diffrn 1.862
_exptl_crystal_density_method 'not measured'
_exptl_crystal_F_000 756
_refine_diff_density_max 0.503
_refine_diff_density_min -0.706
_refine_diff_density_rms 0.108
_refine_ls_extinction_method none
_refine_ls_goodness_of_fit_ref 1.134
_refine_ls_hydrogen_treatment mixed
_refine_ls_matrix_type full
_refine_ls_number_parameters 87
_refine_ls_number_reflns 1515
_refine_ls_number_restraints 0
_refine_ls_restrained_S_all 1.134
_refine_ls_R_factor_all 0.0384
_refine_ls_R_factor_gt 0.0343
_refine_ls_shift/su_max 0.005
_refine_ls_shift/su_mean 0.000
_refine_ls_structure_factor_coef Fsqd
_refine_ls_weighting_details 'calc w=1/[\s^2^(Fo^2^)+(0.0620P)^2^+1.6713P] where P=(Fo^2^+2Fc^2^)/3'
_refine_ls_weighting_scheme calc
_refine_ls_wR_factor_gt 0.1059
_refine_ls_wR_factor_ref 0.1078
_reflns_number_gt 1361
_reflns_number_total 1515
_reflns_threshold_expression >2sigma(I)
_cod_data_source_file b311529a.txt
_cod_data_source_block COMPOUND_IV
_cod_original_formula_sum 'C3 H9 Co0.50 N O4 P'
_cod_database_code 7204747

loop_
_symmetry_equiv_pos_as_xyz
'x, y, z'
'-x, y, -z+1/2'
'x+1/2, y+1/2, z'
'-x+1/2, y+1/2, -z+1/2'
'-x, -y, -z'
'x, -y, z-1/2'
'-x+1/2, -y+1/2, -z'
'x+1/2, -y+1/2, z-1/2'

loop_
_atom_site_label
_atom_site_type_symbol
_atom_site_fract_x
_atom_site_fract_y
_atom_site_fract_z
_atom_site_U_iso_or_equiv
_atom_site_adp_type
_atom_site_occupancy
_atom_site_symmetry_multiplicity
_atom_site_calc_flag
_atom_site_refinement_flags
_atom_site_disorder_assembly
_atom_site_disorder_group
Co1 Co 0.0000 0.46964(3) -0.7500 0.01798(17) Uani 1 2 d S . .
P1 P -0.14247(5) 0.37008(5) -0.45136(8) 0.01820(19) Uani 1 1 d . . .
O1 O 0.12522(17) 0.54766(14) -0.6730(3) 0.0302(4) Uani 1 1 d . . .
O2 O -0.05563(16) 0.37323(14) -0.5900(2) 0.0278(4) Uani 1 1 d . . .
O3 O -0.13832(15) 0.27201(13) -0.3660(2) 0.0246(4) Uani 1 1 d . . .
O4 O -0.26211(16) 0.38643(14) -0.5327(3) 0.0301(4) Uani 1 1 d . . .
H1 H -0.2888 0.3342 -0.5620 0.045 Uiso 1 1 calc R . .
N1 N 0.1390(2) 0.28294(19) -0.4744(3) 0.0330(6) Uani 1 1 d . . .
H2 H 0.0735 0.3071 -0.5143 0.040 Uiso 1 1 calc R . .
H3 H 0.1336 0.2755 -0.3624 0.040 Uiso 1 1 calc R . .
C1 C 0.1585(3) 0.1866(3) -0.5529(4) 0.0371(7) Uani 1 1 d . . .
H4 H 0.1601 0.1947 -0.6753 0.045 Uiso 1 1 calc R . .
C2 C 0.2296(3) 0.3525(2) -0.5087(4) 0.0363(7) Uani 1 1 d . . .
H5 H 0.2146 0.4134 -0.4528 0.044 Uiso 1 1 calc R . .
H6 H 0.2319 0.3647 -0.6288 0.044 Uiso 1 1 calc R . .
C3 C 0.0709(7) 0.1183(6) -0.5136(13) 0.148(4) Uani 1 1 d . . .
H7 H 0.0860 0.0573 -0.5663 0.221 Uiso 1 1 calc R . .
H8 H 0.0000 0.1427 -0.5546 0.221 Uiso 1 1 calc R . .
H9 H 0.0688 0.1097 -0.3939 0.221 Uiso 1 1 calc R . .

loop_
_atom_site_aniso_label
_atom_site_aniso_U_11
_atom_site_aniso_U_22
_atom_site_aniso_U_33
_atom_site_aniso_U_23
_atom_site_aniso_U_13
_atom_site_aniso_U_12
Co1 0.0199(3) 0.0188(3) 0.0153(3) 0.000 0.00175(17) 0.000
P1 0.0173(3) 0.0201(3) 0.0173(3) 0.0004(2) 0.0015(2) -0.0028(2)
O1 0.0310(10) 0.0281(10) 0.0316(11) -0.0081(8) -0.0007(8) -0.0062(8)
O2 0.0269(10) 0.0314(10) 0.0257(10) 0.0105(8) 0.0109(8) 0.0036(8)
O3 0.0309(10) 0.0251(9) 0.0177(9) 0.0036(7) -0.0005(7) -0.0062(8)
O4 0.0215(9) 0.0262(10) 0.0420(12) -0.0015(9) -0.0087(8) -0.0009(7)
N1 0.0329(12) 0.0457(15) 0.0204(11) 0.0013(10) 0.0027(9) 0.0181(11)
C1 0.0365(15) 0.0472(19) 0.0278(14) -0.0064(13) 0.0025(12) 0.0069(14)
C2 0.0462(18) 0.0352(15) 0.0279(15) 0.0019(13) 0.0079(13) 0.0165(14)
C3 0.136(8) 0.148(8) 0.160(8) -0.048(7) 0.032(6) -0.007(6)

loop_
_atom_type_symbol
_atom_type_description
_atom_type_scat_dispersion_real
_atom_type_scat_dispersion_imag
_atom_type_scat_source
C C 0.0033 0.0016 'International Tables Vol C Tables 4.2.6.8 and 6.1.1.4'
H H 0.0000 0.0000 'International Tables Vol C Tables 4.2.6.8 and 6.1.1.4'
N N 0.0061 0.0033 'International Tables Vol C Tables 4.2.6.8 and 6.1.1.4'
O O 0.0106 0.0060 'International Tables Vol C Tables 4.2.6.8 and 6.1.1.4'
P P 0.1023 0.0942 'International Tables Vol C Tables 4.2.6.8 and 6.1.1.4'
Co Co 0.3494 0.9721 'International Tables Vol C Tables 4.2.6.8 and 6.1.1.4'

loop_
_geom_angle_atom_site_label_1
_geom_angle_atom_site_label_2
_geom_angle_atom_site_label_3
_geom_angle
_geom_angle_site_symmetry_1
_geom_angle_site_symmetry_3
_geom_angle_publ_flag
O1 Co1 O1 112.13(13) . 2_553 ?
O1 Co1 O2 116.38(9) . . ?
O1 Co1 O2 108.10(8) 2_553 . ?
O1 Co1 O2 108.10(8) . 2_553 ?
O1 Co1 O2 116.38(9) 2_553 2_553 ?
O2 Co1 O2 94.92(12) . 2_553 ?
O3 P1 O1 112.05(11) . 5_564 ?
O3 P1 O2 109.43(11) . . ?
O1 P1 O2 111.37(12) 5_564 . ?
O3 P1 O4 109.38(11) . . ?
O1 P1 O4 105.51(12) 5_564 . ?
O2 P1 O4 108.99(12) . . ?
P1 O1 Co1 135.72(13) 5_564 . ?
P1 O2 Co1 136.85(12) . . ?
P1 O4 H1 109.5 . . ?
C2 N1 C1 112.3(2) . . ?
C2 N1 H2 109.1 . . ?
C1 N1 H2 109.1 . . ?
C2 N1 H3 109.1 . . ?
C1 N1 H3 109.1 . . ?
H2 N1 H3 107.9 . . ?
C3 C1 N1 111.7(4) . . ?
C3 C1 C2 109.5(5) . 7_554 ?
N1 C1 C2 109.3(3) . 7_554 ?
C3 C1 H4 108.8 . . ?
N1 C1 H4 108.8 . . ?
C2 C1 H4 108.8 7_554 . ?
N1 C2 C1 110.7(3) . 7_554 ?
N1 C2 H5 109.5 . . ?
C1 C2 H5 109.5 7_554 . ?
N1 C2 H6 109.5 . . ?
C1 C2 H6 109.5 7_554 . ?
H5 C2 H6 108.1 . . ?
C1 C3 H7 109.5 . . ?
C1 C3 H8 109.5 . . ?
H7 C3 H8 109.5 . . ?
C1 C3 H9 109.5 . . ?
H7 C3 H9 109.5 . . ?
H8 C3 H9 109.5 . . ?

loop_
_geom_bond_atom_site_label_1
_geom_bond_atom_site_label_2
_geom_bond_distance
_geom_bond_site_symmetry_2
_geom_bond_publ_flag
Co1 O1 1.929(2) . ?
Co1 O1 1.929(2) 2_553 ?
Co1 O2 1.9681(18) . ?
Co1 O2 1.9681(18) 2_553 ?
P1 O3 1.5144(19) . ?
P1 O1 1.516(2) 5_564 ?
P1 O2 1.5333(19) . ?
P1 O4 1.5686(19) . ?
O1 P1 1.516(2) 5_564 ?
O4 H1 0.8200 . ?
N1 C2 1.477(4) . ?
N1 C1 1.489(4) . ?
N1 H2 0.9000 . ?
N1 H3 0.9000 . ?
C1 C3 1.448(9) . ?
C1 C2 1.510(4) 7_554 ?
C1 H4 0.9800 . ?
C2 C1 1.510(4) 7_554 ?
C2 H5 0.9700 . ?
C2 H6 0.9700 . ?
C3 H7 0.9600 . ?
C3 H8 0.9600 . ?
C3 H9 0.9600 . ?
